data_2241162
loop_
_publ_author_name
'Anderson, Brian J.'
'Freedman, Michael B.'
'Millikan, Sean P.'
'Smolenski, Victoria A.'
'Jasinski, Jerry P.'

_publ_section_title
;
 Crystal structure of
 2-[(2-(hydroxyimino)-1-phenylpropylidene]-<i>N</i>-phenyl]hydrazinecarbothioamide
;
_journal_coeditor_code SJ5476
_journal_issue 10
_journal_name_full 'Acta Crystallographica Section E'
_journal_page_first o796
_journal_page_last o797
_journal_paper_doi 10.1107/S2056989015017739
_journal_volume 71
_journal_year 2015
_chemical_formula_iupac 'C16 H16 N4 O S'
_chemical_formula_moiety 'C16 H16 N4 O S'
_chemical_formula_sum 'C16 H16 N4 O S'
_chemical_formula_weight 312.39
_chemical_name_systematic 2-[(2-(Hydroxyimino)-1-phenylpropylidene]-<i>N</i>-phenyl]hydrazinecarbothioamide
_space_group_crystal_system monoclinic
_space_group_IT_number 14
_space_group_name_Hall '-P 2yn'
_space_group_name_H-M_alt 'P 1 21/n 1'
_symmetry_space_group_name_Hall '-P 2yn'
_symmetry_space_group_name_H-M 'P 1 21/n 1'
_atom_sites_solution_hydrogens geom
_atom_sites_solution_primary direct
_audit_creation_method
;
Olex2 1.2
(compiled 2015.01.26 svn.r3150 for OlexSys, GUI svn.r4998)
;
_cell_angle_alpha 90
_cell_angle_beta 92.444(9)
_cell_angle_gamma 90
_cell_formula_units_Z 4
_cell_length_a 5.4955(6)
_cell_length_b 27.973(2)
_cell_length_c 10.4175(9)
_cell_measurement_reflns_used 4571
_cell_measurement_temperature 173(2)
_cell_measurement_theta_max 32.8842
_cell_measurement_theta_min 3.5028
_cell_volume 1600.0(3)
_computing_cell_refinement
;
CrysAlisPro (Agilent, 2014)
;
_computing_data_collection
;
CrysAlisPro (Agilent, 2014)
;
_computing_data_reduction
;
CrysAlisRed (Agilent, 2014)
;
_computing_molecular_graphics
;
Olex2 (Dolomanov <i>et al.</i>, 2009)
;
_computing_publication_material
;
Olex2 (Dolomanov <i>et al.</i>, 2009)
;
_computing_structure_refinement
;
SHELXL (Sheldrick, 2015b)
;
_computing_structure_solution
;
<i>SHELXT</i> (Sheldrick, 2015a)
;
_diffrn_ambient_temperature 173(2)
_diffrn_detector_area_resol_mean 16.0416
_diffrn_measured_fraction_theta_full 0.996
_diffrn_measured_fraction_theta_max 0.896
_diffrn_measurement_device_type 'Agilent Eos, Gemini'
_diffrn_measurement_method '\w scans'
_diffrn_radiation_monochromator graphite
_diffrn_radiation_type MoK\a
_diffrn_radiation_wavelength 0.71073
_diffrn_reflns_av_R_equivalents 0.0440
_diffrn_reflns_limit_h_max 6
_diffrn_reflns_limit_h_min -7
_diffrn_reflns_limit_k_max 42
_diffrn_reflns_limit_k_min -39
_diffrn_reflns_limit_l_max 15
_diffrn_reflns_limit_l_min -14
_diffrn_reflns_number 17587
_diffrn_reflns_theta_full 25.242
_diffrn_reflns_theta_max 32.959
_diffrn_reflns_theta_min 3.510
_exptl_absorpt_coefficient_mu 0.209
_exptl_absorpt_correction_T_max 1.00000
_exptl_absorpt_correction_T_min 0.74660
_exptl_absorpt_correction_type multi-scan
_exptl_absorpt_process_details
;
(CrysAlisPro; Agilent, 2014)
;
_exptl_crystal_colour colourless
_exptl_crystal_density_diffrn 1.297
_exptl_crystal_description needle
_exptl_crystal_F_000 656
_exptl_crystal_size_max 0.42
_exptl_crystal_size_mid 0.14
_exptl_crystal_size_min 0.08
_refine_diff_density_max 0.564
_refine_diff_density_min -0.371
_refine_ls_extinction_method none
_refine_ls_goodness_of_fit_ref 1.039
_refine_ls_hydrogen_treatment constr
_refine_ls_matrix_type full
_refine_ls_number_parameters 201
_refine_ls_number_reflns 5402
_refine_ls_number_restraints 0
_refine_ls_restrained_S_all 1.039
_refine_ls_R_factor_all 0.0884
_refine_ls_R_factor_gt 0.0652
_refine_ls_shift/su_max 0.001
_refine_ls_shift/su_mean 0.000
_refine_ls_structure_factor_coef Fsqd
_refine_ls_weighting_details 'w=1/[\s^2^(Fo^2^)+(0.0835P)^2^+0.6623P] where P=(Fo^2^+2Fc^2^)/3'
_refine_ls_weighting_scheme calc
_refine_ls_wR_factor_gt 0.1644
_refine_ls_wR_factor_ref 0.1817
_reflns_number_gt 4006
_reflns_number_total 5402
_reflns_threshold_expression 'I > 2\s(I)'
_cod_data_source_file sj5476sup1.cif
_cod_data_source_block I
_cod_database_code 2241162
_shelx_space_group_comment
;
The symmetry employed for this shelxl refinement is uniquely defined
by the following loop, which should always be used as a source of
symmetry information in preference to the above space-group names.
They are only intended as comments.
;
_shelxl_version_number 2.014

loop_
_space_group_symop_operation_xyz
'x, y, z'
'-x+1/2, y+1/2, -z+1/2'
'-x, -y, -z'
'x-1/2, -y-1/2, z-1/2'

loop_
_atom_site_type_symbol
_atom_site_label
_atom_site_fract_x
_atom_site_fract_y
_atom_site_fract_z
_atom_site_U_iso_or_equiv
_atom_site_adp_type
_atom_site_calc_flag
_atom_site_occupancy
S S1 0.45822(11) 0.63428(2) 0.03118(5) 0.04249(17) Uani d 1
O O1 1.5672(3) 0.55466(5) 0.56408(13) 0.0352(3) Uani d 1
H H1 1.6317 0.5292 0.5847 0.053 Uiso calc 1
N N1 0.6605(3) 0.68290(6) 0.23282(16) 0.0396(4) Uani d 1
H H1A 0.7732 0.6814 0.2925 0.047 Uiso calc 1
N N2 0.8045(3) 0.60886(5) 0.19247(14) 0.0317(3) Uani d 1
H H2 0.8036 0.5826 0.1497 0.038 Uiso calc 1
N N3 0.9654(3) 0.61454(5) 0.29421(14) 0.0292(3) Uani d 1
N N4 1.3985(3) 0.54711(5) 0.46248(13) 0.0261(3) Uani d 1
C C1 0.6445(3) 0.64429(6) 0.15726(16) 0.0283(3) Uani d 1
C C2 1.1020(3) 0.57835(5) 0.32323(15) 0.0248(3) Uani d 1
C C3 1.2802(3) 0.58508(6) 0.43056(16) 0.0275(3) Uani d 1
C C4 1.0875(3) 0.53131(5) 0.25667(14) 0.0234(3) Uani d 1
C C5 0.8957(4) 0.50060(6) 0.27837(19) 0.0351(4) Uani d 1
H H5 0.7749 0.5097 0.3333 0.042 Uiso calc 1
C C6 0.8837(4) 0.45653(7) 0.2185(2) 0.0398(4) Uani d 1
H H6 0.7553 0.4359 0.2335 0.048 Uiso calc 1
C C7 1.0618(4) 0.44308(6) 0.13634(18) 0.0327(4) Uani d 1
H H7 1.0540 0.4133 0.0968 0.039 Uiso calc 1
C C8 1.2505(4) 0.47357(7) 0.11285(18) 0.0344(4) Uani d 1
H H8 1.3697 0.4645 0.0570 0.041 Uiso calc 1
C C9 1.2637(4) 0.51787(6) 0.17228(17) 0.0311(4) Uani d 1
H H9 1.3908 0.5386 0.1556 0.037 Uiso calc 1
C C10 0.5243(4) 0.72573(6) 0.23153(18) 0.0365(4) Uani d 1
C C11 0.3061(6) 0.73214(9) 0.1637(3) 0.0676(9) Uani d 1
H H11 0.2395 0.7075 0.1136 0.081 Uiso calc 1
C C12 0.1862(6) 0.77580(10) 0.1708(3) 0.0749(10) Uani d 1
H H12 0.0384 0.7801 0.1256 0.090 Uiso calc 1
C C13 0.2824(6) 0.81243(9) 0.2433(3) 0.0648(8) Uani d 1
H H13 0.2094 0.8424 0.2422 0.078 Uiso calc 1
C C14 0.4845(7) 0.80392(10) 0.3160(4) 0.0897(14) Uani d 1
H H14 0.5435 0.8275 0.3721 0.108 Uiso calc 1
C C15 0.6072(6) 0.76113(9) 0.3097(3) 0.0695(10) Uani d 1
H H15 0.7492 0.7566 0.3601 0.083 Uiso calc 1
C C16 1.3123(5) 0.63254(7) 0.4947(2) 0.0491(6) Uani d 1
H H16A 1.1963 0.6358 0.5605 0.074 Uiso calc 1
H H16B 1.2872 0.6575 0.4323 0.074 Uiso calc 1
H H16C 1.4743 0.6348 0.5325 0.074 Uiso calc 1

loop_
_atom_site_aniso_label
_atom_site_aniso_U_11
_atom_site_aniso_U_22
_atom_site_aniso_U_33
_atom_site_aniso_U_12
_atom_site_aniso_U_13
_atom_site_aniso_U_23
S1 0.0480(3) 0.0359(3) 0.0417(3) 0.0114(2) -0.0199(2) -0.00529(18)
O1 0.0361(7) 0.0355(7) 0.0326(6) 0.0052(5) -0.0142(5) -0.0002(5)
N1 0.0474(10) 0.0274(8) 0.0420(9) 0.0158(7) -0.0197(7) -0.0071(6)
N2 0.0390(9) 0.0235(7) 0.0316(7) 0.0117(6) -0.0107(6) -0.0037(5)
N3 0.0349(8) 0.0248(7) 0.0272(6) 0.0086(6) -0.0069(5) -0.0020(5)
N4 0.0256(7) 0.0276(7) 0.0244(6) 0.0044(5) -0.0055(5) -0.0006(5)
C1 0.0322(9) 0.0226(7) 0.0297(8) 0.0055(6) -0.0040(6) 0.0024(6)
C2 0.0273(8) 0.0221(7) 0.0248(7) 0.0046(6) -0.0024(6) 0.0000(5)
C3 0.0311(9) 0.0240(7) 0.0271(7) 0.0032(6) -0.0035(6) -0.0012(5)
C4 0.0256(8) 0.0206(7) 0.0236(7) 0.0045(5) -0.0037(5) 0.0002(5)
C5 0.0335(10) 0.0273(8) 0.0453(10) 0.0007(7) 0.0102(7) -0.0021(7)
C6 0.0398(11) 0.0264(9) 0.0535(11) -0.0069(7) 0.0074(9) -0.0015(8)
C7 0.0405(10) 0.0221(7) 0.0349(8) 0.0011(6) -0.0036(7) -0.0030(6)
C8 0.0383(10) 0.0321(9) 0.0332(8) 0.0006(7) 0.0059(7) -0.0070(6)
C9 0.0320(9) 0.0286(8) 0.0332(8) -0.0041(6) 0.0059(7) -0.0051(6)
C10 0.0435(11) 0.0274(8) 0.0375(9) 0.0130(7) -0.0100(8) -0.0034(6)
C11 0.0659(18) 0.0420(12) 0.091(2) 0.0249(12) -0.0401(15) -0.0243(12)
C12 0.074(2) 0.0538(15) 0.093(2) 0.0350(14) -0.0419(17) -0.0214(14)
C13 0.078(2) 0.0420(12) 0.0712(16) 0.0336(13) -0.0279(14) -0.0210(11)
C14 0.103(3) 0.0505(15) 0.109(3) 0.0422(16) -0.066(2) -0.0462(16)
C15 0.078(2) 0.0453(13) 0.0806(18) 0.0310(13) -0.0487(15) -0.0319(12)
C16 0.0690(16) 0.0278(9) 0.0481(12) 0.0066(9) -0.0249(11) -0.0100(8)

loop_
_atom_type_symbol
_atom_type_description
_atom_type_scat_dispersion_real
_atom_type_scat_dispersion_imag
_atom_type_scat_source
C C 0.0033 0.0016 'International Tables Vol C Tables 4.2.6.8 and 6.1.1.4'
H H 0.0000 0.0000 'International Tables Vol C Tables 4.2.6.8 and 6.1.1.4'
N N 0.0061 0.0033 'International Tables Vol C Tables 4.2.6.8 and 6.1.1.4'
O O 0.0106 0.0060 'International Tables Vol C Tables 4.2.6.8 and 6.1.1.4'
S S 0.1246 0.1234 'International Tables Vol C Tables 4.2.6.8 and 6.1.1.4'

loop_
_geom_angle_atom_site_label_1
_geom_angle_atom_site_label_2
_geom_angle_atom_site_label_3
_geom_angle
N4 O1 H1 109.5
C1 N1 H1A 114.4
C1 N1 C10 131.15(15)
C10 N1 H1A 114.4
N3 N2 H2 119.5
N3 N2 C1 120.97(14)
C1 N2 H2 119.5
C2 N3 N2 116.34(14)
C3 N4 O1 112.67(13)
N1 C1 S1 128.83(13)
N1 C1 N2 113.76(15)
N2 C1 S1 117.40(13)
N3 C2 C3 116.19(14)
N3 C2 C4 124.51(14)
C3 C2 C4 119.30(13)
N4 C3 C2 113.98(14)
N4 C3 C16 124.84(16)
C2 C3 C16 121.17(15)
C5 C4 C2 119.88(15)
C5 C4 C9 119.45(15)
C9 C4 C2 120.67(15)
C4 C5 H5 120.0
C6 C5 C4 120.09(17)
C6 C5 H5 120.0
C5 C6 H6 119.9
C7 C6 C5 120.12(18)
C7 C6 H6 119.9
C6 C7 H7 119.9
C8 C7 C6 120.17(16)
C8 C7 H7 119.9
C7 C8 H8 120.0
C7 C8 C9 120.09(18)
C9 C8 H8 120.0
C4 C9 H9 120.0
C8 C9 C4 120.06(17)
C8 C9 H9 120.0
C11 C10 N1 124.38(18)
C15 C10 N1 116.84(18)
C15 C10 C11 118.60(19)
C10 C11 H11 120.3
C10 C11 C12 119.4(2)
C12 C11 H11 120.3
C11 C12 H12 119.5
C13 C12 C11 121.0(2)
C13 C12 H12 119.5
C12 C13 H13 120.9
C14 C13 C12 118.1(2)
C14 C13 H13 120.9
C13 C14 H14 119.2
C13 C14 C15 121.6(2)
C15 C14 H14 119.2
C10 C15 C14 120.9(2)
C10 C15 H15 119.6
C14 C15 H15 119.6
C3 C16 H16A 109.5
C3 C16 H16B 109.5
C3 C16 H16C 109.5
H16A C16 H16B 109.5
H16A C16 H16C 109.5
H16B C16 H16C 109.5

loop_
_geom_bond_atom_site_label_1
_geom_bond_atom_site_label_2
_geom_bond_distance
S1 C1 1.6543(18)
O1 H1 0.8200
O1 N4 1.3930(17)
N1 H1A 0.8600
N1 C1 1.337(2)
N1 C10 1.412(2)
N2 H2 0.8600
N2 N3 1.3604(19)
N2 C1 1.365(2)
N3 C2 1.288(2)
N4 C3 1.282(2)
C2 C3 1.467(2)
C2 C4 1.488(2)
C3 C16 1.493(2)
C4 C5 1.386(2)
C4 C9 1.387(2)
C5 H5 0.9300
C5 C6 1.382(3)
C6 H6 0.9300
C6 C7 1.379(3)
C7 H7 0.9300
C7 C8 1.373(3)
C8 H8 0.9300
C8 C9 1.386(2)
C9 H9 0.9300
C10 C11 1.377(3)
C10 C15 1.349(3)
C11 H11 0.9300
C11 C12 1.391(3)
C12 H12 0.9300
C12 C13 1.366(4)
C13 H13 0.9300
C13 C14 1.339(4)
C14 H14 0.9300
C14 C15 1.377(3)
C15 H15 0.9300
C16 H16A 0.9600
C16 H16B 0.9600
C16 H16C 0.9600

loop_
_geom_hbond_atom_site_label_D
_geom_hbond_atom_site_label_H
_geom_hbond_atom_site_label_A
_geom_hbond_site_symmetry_A
_geom_hbond_distance_DH
_geom_hbond_distance_HA
_geom_hbond_distance_DA
_geom_hbond_angle_DHA
O1 H1 N4 3_866 0.82 2.20 2.867(2) 139.3
C5 H5 O1 3_766 0.93 2.84 3.451(3) 124.0
C5 H5 N4 3_766 0.93 2.85 3.472(2) 125.3
C6 H6 O1 3_766 0.93 2.82 3.442(3) 125.0
C11 H11 S1 . 0.93 2.54 3.193(2) 127.3
O1 H1 Cg1 3_866 . 2.78 3.3309(17) 126

loop_
_geom_torsion_atom_site_label_1
_geom_torsion_atom_site_label_2
_geom_torsion_atom_site_label_3
_geom_torsion_atom_site_label_4
_geom_torsion
O1 N4 C3 C2 179.66(14)
O1 N4 C3 C16 -0.9(3)
N1 C10 C11 C12 179.2(3)
N1 C10 C15 C14 -179.2(3)
N2 N3 C2 C3 178.26(15)
N2 N3 C2 C4 -2.4(3)
N3 N2 C1 S1 179.26(14)
N3 N2 C1 N1 -1.4(3)
N3 C2 C3 N4 174.81(16)
N3 C2 C3 C16 -4.6(3)
N3 C2 C4 C5 -74.1(2)
N3 C2 C4 C9 105.6(2)
C1 N1 C10 C11 14.2(4)
C1 N1 C10 C15 -170.8(3)
C1 N2 N3 C2 177.18(17)
C2 C4 C5 C6 -178.89(17)
C2 C4 C9 C8 178.75(16)
C3 C2 C4 C5 105.27(19)
C3 C2 C4 C9 -75.1(2)
C4 C2 C3 N4 -4.6(2)
C4 C2 C3 C16 176.00(19)
C4 C5 C6 C7 -0.4(3)
C5 C4 C9 C8 -1.6(3)
C5 C6 C7 C8 -0.6(3)
C6 C7 C8 C9 0.4(3)
C7 C8 C9 C4 0.7(3)
C9 C4 C5 C6 1.4(3)
C10 N1 C1 S1 1.7(4)
C10 N1 C1 N2 -177.6(2)
C10 C11 C12 C13 0.4(6)
C11 C10 C15 C14 -3.9(5)
C11 C12 C13 C14 -5.6(6)
C12 C13 C14 C15 6.1(7)
C13 C14 C15 C10 -1.4(7)
C15 C10 C11 C12 4.3(5)

_cod_database_fobs_code 2241162
